data_4518329
loop_
_publ_author_name
'Zhu, Ke'
'Fan, Ruiqing'
'Wu, Jingkun'
'Wang, Bowen'
'Lu, Haoyang'
'Zheng, Xubin'
'Sun, Tiancheng'
'Gai, Shuang'
'Zhou, Xuesong'
'Yang, Yulin'

_publ_section_title
;
 MOF-on-MOF Membrane with Cascading Functionality for Capturing Dichromate
 Ions and <i>p</i>-Arsanilic Acid Turn-On Sensing.
;
_journal_issue 52
_journal_name_full 'ACS applied materials &amp; interfaces'
_journal_page_first 58239
_journal_page_last 58251
_journal_paper_doi 10.1021/acsami.0c17875
_journal_volume 12
_journal_year 2020
_chemical_formula_sum 'C64 H80 Cu4 N64 O8'
_chemical_formula_weight 2128.12
_space_group_IT_number 15
_space_group_name_Hall '-C 2yc'
_space_group_name_H-M_alt 'C 1 2/c 1'
_atom_sites_solution_hydrogens geom
_atom_sites_solution_primary direct
_atom_sites_solution_secondary difmap
_audit_creation_method SHELXL-97
_cell_angle_alpha 90.00
_cell_angle_beta 95.391(4)
_cell_angle_gamma 90.00
_cell_formula_units_Z 1
_cell_length_a 22.834(2)
_cell_length_b 14.4584(12)
_cell_length_c 6.9109(7)
_cell_measurement_temperature 173(2)
_cell_volume 2271.5(4)
_computing_structure_refinement 'SHELXL-97 (Sheldrick, 1997)'
_computing_structure_solution 'SHELXS-97 (Sheldrick, 1990)'
_diffrn_ambient_temperature 173(2)
_diffrn_measured_fraction_theta_full 0.995
_diffrn_measured_fraction_theta_max 0.995
_diffrn_radiation_monochromator graphite
_diffrn_radiation_source 'fine-focus sealed tube'
_diffrn_radiation_type MoK\a
_diffrn_radiation_wavelength 0.71073
_diffrn_reflns_av_R_equivalents 0.0489
_diffrn_reflns_av_sigmaI/netI 0.0780
_diffrn_reflns_limit_h_max 29
_diffrn_reflns_limit_h_min -30
_diffrn_reflns_limit_k_max 19
_diffrn_reflns_limit_k_min -19
_diffrn_reflns_limit_l_max 6
_diffrn_reflns_limit_l_min -9
_diffrn_reflns_number 6361
_diffrn_reflns_theta_full 28.27
_diffrn_reflns_theta_max 28.27
_diffrn_reflns_theta_min 2.82
_exptl_absorpt_coefficient_mu 1.013
_exptl_crystal_density_diffrn 1.556
_exptl_crystal_density_method 'not measured'
_exptl_crystal_F_000 1092
_refine_diff_density_max 1.231
_refine_diff_density_min -0.845
_refine_diff_density_rms 0.129
_refine_ls_extinction_method none
_refine_ls_goodness_of_fit_ref 1.221
_refine_ls_hydrogen_treatment mixed
_refine_ls_matrix_type full
_refine_ls_number_parameters 159
_refine_ls_number_reflns 2815
_refine_ls_number_restraints 0
_refine_ls_restrained_S_all 1.221
_refine_ls_R_factor_all 0.0999
_refine_ls_R_factor_gt 0.0695
_refine_ls_shift/su_max 0.031
_refine_ls_shift/su_mean 0.002
_refine_ls_structure_factor_coef Fsqd
_refine_ls_weighting_details 'calc w=1/[\s^2^(Fo^2^)+(0.1000P)^2^+0.0000P] where P=(Fo^2^+2Fc^2^)/3'
_refine_ls_weighting_scheme calc
_refine_ls_wR_factor_gt 0.1879
_refine_ls_wR_factor_ref 0.2070
_reflns_number_gt 2025
_reflns_number_total 2815
_reflns_threshold_expression >2sigma(I)
_cod_data_source_file am0c17875_si_002.cif
_cod_data_source_block z
_cod_depositor_comments 'Adding full bibliography for 4518329.cif.'
_cod_database_code 4518329

loop_
_symmetry_equiv_pos_as_xyz
'x, y, z'
'-x, y, -z+1/2'
'x+1/2, y+1/2, z'
'-x+1/2, y+1/2, -z+1/2'
'-x, -y, -z'
'x, -y, z-1/2'
'-x+1/2, -y+1/2, -z'
'x+1/2, -y+1/2, z-1/2'

loop_
_atom_site_label
_atom_site_type_symbol
_atom_site_fract_x
_atom_site_fract_y
_atom_site_fract_z
_atom_site_U_iso_or_equiv
_atom_site_adp_type
_atom_site_occupancy
_atom_site_symmetry_multiplicity
_atom_site_calc_flag
_atom_site_refinement_flags
_atom_site_disorder_assembly
_atom_site_disorder_group
N7 N 0.05451(15) 0.1859(2) 0.1624(5) 0.0236(8) Uani 1 1 d . . .
C1 C 0.0445(2) 0.2550(3) 0.0319(8) 0.0354(12) Uani 1 1 d . . .
H1B H 0.0071 0.2650 -0.0373 0.043 Uiso 1 1 calc R . .
C2 C 0.11112(18) 0.1955(3) 0.2203(6) 0.0238(9) Uani 1 1 d . . .
H2A H 0.1329 0.1565 0.3113 0.029 Uiso 1 1 calc R . .
C3 C 0.2033(2) 0.3935(3) 0.1031(8) 0.0298(10) Uani 1 1 d . . .
H3A H 0.1727 0.4319 0.0459 0.036 Uiso 1 1 calc R . .
C4 C 0.19186(17) 0.3034(3) 0.1586(6) 0.0222(9) Uani 1 1 d . . .
C5 C 0.23559(18) 0.2470(3) 0.2418(6) 0.0243(9) Uani 1 1 d . . .
H5A H 0.2271 0.1853 0.2773 0.029 Uiso 1 1 calc R . .
C6 C 0.29261(18) 0.2817(3) 0.2735(6) 0.0235(9) Uani 1 1 d . . .
H11A H 0.3230 0.2432 0.3321 0.028 Uiso 1 1 calc R . .
C7 C 0.2611(2) 0.4265(3) 0.1333(8) 0.0296(11) Uani 1 1 d . . .
H9B H 0.2699 0.4873 0.0932 0.035 Uiso 1 1 calc R . .
C8 C 0.30577(18) 0.3712(3) 0.2213(6) 0.0211(9) Uani 1 1 d . . .
C9 C 0.36614(18) 0.4058(3) 0.2668(6) 0.0195(8) Uani 1 1 d . . .
Cu1 Cu 0.0000 0.08809(5) 0.2500 0.0205(3) Uani 1 2 d S . .
O1 O 0.0798(6) 0.4246(7) 0.5239(19) 0.257(7) Uani 1 1 d . . .
H1A H 0.0497 0.4409 0.5680 0.308 Uiso 1 1 d R . .
H1C H 0.0952 0.4533 0.4341 0.308 Uiso 1 1 d R . .
N1 N 0.40734(15) 0.3583(2) 0.3757(5) 0.0215(8) Uani 1 1 d . . .
N2 N 0.45419(15) 0.4134(2) 0.3948(5) 0.0213(8) Uani 1 1 d . . .
N3 N 0.44114(14) 0.4900(2) 0.2957(5) 0.0198(7) Uani 1 1 d . . .
N4 N 0.38574(14) 0.4886(2) 0.2127(5) 0.0212(8) Uani 1 1 d . . .
N5 N 0.13319(15) 0.2687(2) 0.1311(5) 0.0226(8) Uani 1 1 d . . .
N6 N 0.09012(17) 0.3070(3) 0.0078(7) 0.0391(11) Uani 1 1 d . . .

loop_
_atom_site_aniso_label
_atom_site_aniso_U_11
_atom_site_aniso_U_22
_atom_site_aniso_U_33
_atom_site_aniso_U_23
_atom_site_aniso_U_13
_atom_site_aniso_U_12
N7 0.0166(17) 0.0252(19) 0.029(2) -0.0026(15) 0.0008(15) -0.0027(14)
C1 0.018(2) 0.038(3) 0.047(3) 0.013(2) -0.011(2) -0.0048(19)
C2 0.016(2) 0.031(2) 0.024(2) 0.0031(18) -0.0002(17) -0.0047(17)
C3 0.017(2) 0.033(2) 0.039(3) 0.004(2) -0.0031(19) 0.0006(18)
C4 0.0125(18) 0.034(2) 0.020(2) -0.0003(18) 0.0013(16) -0.0055(17)
C5 0.022(2) 0.027(2) 0.024(2) 0.0038(18) 0.0011(18) -0.0054(18)
C6 0.0164(19) 0.029(2) 0.024(2) 0.0017(18) -0.0013(17) -0.0001(17)
C7 0.019(2) 0.028(2) 0.041(3) 0.005(2) -0.002(2) -0.0063(18)
C8 0.0166(19) 0.028(2) 0.018(2) 0.0005(17) -0.0007(16) -0.0054(17)
C9 0.0151(18) 0.028(2) 0.016(2) -0.0009(17) 0.0021(15) -0.0019(16)
Cu1 0.0097(4) 0.0221(4) 0.0296(5) 0.000 0.0012(3) 0.000
O1 0.272(14) 0.273(14) 0.236(15) -0.010(10) 0.081(12) -0.177(11)
N1 0.0153(16) 0.0242(18) 0.0241(19) -0.0012(14) -0.0024(14) -0.0007(14)
N2 0.0157(16) 0.0236(18) 0.0242(19) 0.0007(15) -0.0005(14) -0.0024(14)
N3 0.0144(16) 0.0236(18) 0.0206(19) -0.0016(14) -0.0027(14) 0.0004(14)
N4 0.0104(15) 0.0281(19) 0.0243(19) -0.0008(15) -0.0038(14) -0.0013(14)
N5 0.0165(17) 0.0242(18) 0.026(2) 0.0011(15) -0.0022(15) -0.0026(14)
N6 0.022(2) 0.042(2) 0.050(3) 0.021(2) -0.0129(19) -0.0050(18)

loop_
_atom_type_symbol
_atom_type_description
_atom_type_scat_dispersion_real
_atom_type_scat_dispersion_imag
_atom_type_scat_source
C C 0.0033 0.0016 'International Tables Vol C Tables 4.2.6.8 and 6.1.1.4'
H H 0.0000 0.0000 'International Tables Vol C Tables 4.2.6.8 and 6.1.1.4'
Cu Cu 0.3201 1.2651 'International Tables Vol C Tables 4.2.6.8 and 6.1.1.4'
N N 0.0061 0.0033 'International Tables Vol C Tables 4.2.6.8 and 6.1.1.4'
O O 0.0106 0.0060 'International Tables Vol C Tables 4.2.6.8 and 6.1.1.4'

loop_
_geom_angle_atom_site_label_1
_geom_angle_atom_site_label_2
_geom_angle_atom_site_label_3
_geom_angle
_geom_angle_site_symmetry_1
_geom_angle_site_symmetry_3
_geom_angle_publ_flag
C2 N7 C1 102.9(4) . . ?
C2 N7 Cu1 126.6(3) . . ?
C1 N7 Cu1 130.5(3) . . ?
N6 C1 N7 115.0(4) . . ?
N6 C1 H1B 122.5 . . ?
N7 C1 H1B 122.5 . . ?
N7 C2 N5 109.9(4) . . ?
N7 C2 H2A 125.0 . . ?
N5 C2 H2A 125.0 . . ?
C4 C3 C7 118.5(4) . . ?
C4 C3 H3A 120.8 . . ?
C7 C3 H3A 120.8 . . ?
C5 C4 C3 121.5(4) . . ?
C5 C4 N5 119.0(4) . . ?
C3 C4 N5 119.4(4) . . ?
C4 C5 C6 119.0(4) . . ?
C4 C5 H5A 120.5 . . ?
C6 C5 H5A 120.5 . . ?
C8 C6 C5 121.2(4) . . ?
C8 C6 H11A 119.4 . . ?
C5 C6 H11A 119.4 . . ?
C8 C7 C3 120.8(4) . . ?
C8 C7 H9B 119.6 . . ?
C3 C7 H9B 119.6 . . ?
C6 C8 C7 118.9(4) . . ?
C6 C8 C9 119.0(4) . . ?
C7 C8 C9 122.1(4) . . ?
N1 C9 N4 112.3(4) . . ?
N1 C9 C8 122.7(4) . . ?
N4 C9 C8 125.0(4) . . ?
N3 Cu1 N3 89.65(19) 4_545 3_445 ?
N3 Cu1 N7 90.40(14) 4_545 . ?
N3 Cu1 N7 171.52(14) 3_445 . ?
N3 Cu1 N7 171.52(14) 4_545 2 ?
N3 Cu1 N7 90.39(14) 3_445 2 ?
N7 Cu1 N7 90.8(2) . 2 ?
N3 Cu1 N2 93.57(12) 4_545 8_455 ?
N3 Cu1 N2 85.73(13) 3_445 8_455 ?
N7 Cu1 N2 85.80(13) . 8_455 ?
N7 Cu1 N2 94.89(13) 2 8_455 ?
N3 Cu1 N2 85.73(13) 4_545 7_556 ?
N3 Cu1 N2 93.57(12) 3_445 7_556 ?
N7 Cu1 N2 94.89(13) . 7_556 ?
N7 Cu1 N2 85.80(13) 2 7_556 ?
N2 Cu1 N2 179.01(15) 8_455 7_556 ?
H1A O1 H1C 123.8 . . ?
N2 N1 C9 105.3(3) . . ?
N3 N2 N1 108.1(3) . . ?
N3 N2 Cu1 123.5(3) . 7_556 ?
N1 N2 Cu1 109.9(3) . 7_556 ?
N2 N3 N4 111.5(3) . . ?
N2 N3 Cu1 123.6(3) . 3 ?
N4 N3 Cu1 124.4(3) . 3 ?
N3 N4 C9 102.8(3) . . ?
C2 N5 N6 109.1(3) . . ?
C2 N5 C4 127.1(4) . . ?
N6 N5 C4 123.8(4) . . ?
C1 N6 N5 103.0(4) . . ?

loop_
_geom_bond_atom_site_label_1
_geom_bond_atom_site_label_2
_geom_bond_distance
_geom_bond_site_symmetry_2
_geom_bond_publ_flag
N7 C2 1.324(5) . ?
N7 C1 1.351(6) . ?
N7 Cu1 2.014(3) . ?
C1 N6 1.308(6) . ?
C1 H1B 0.9500 . ?
C2 N5 1.346(5) . ?
C2 H2A 0.9500 . ?
C3 C4 1.391(6) . ?
C3 C7 1.399(6) . ?
C3 H3A 0.9500 . ?
C4 C5 1.372(6) . ?
C4 N5 1.426(5) . ?
C5 C6 1.393(6) . ?
C5 H5A 0.9500 . ?
C6 C8 1.384(6) . ?
C6 H11A 0.9500 . ?
C7 C8 1.390(6) . ?
C7 H9B 0.9500 . ?
C8 C9 1.473(6) . ?
C9 N1 1.338(5) . ?
C9 N4 1.343(5) . ?
Cu1 N3 1.999(3) 4_545 ?
Cu1 N3 1.999(3) 3_445 ?
Cu1 N7 2.014(3) 2 ?
Cu1 N2 2.577(4) 8_455 ?
Cu1 N2 2.577(4) 7_556 ?
O1 H1A 0.8110 . ?
O1 H1C 0.8501 . ?
N1 N2 1.331(5) . ?
N2 N3 1.321(5) . ?
N2 Cu1 2.577(4) 7_556 ?
N3 N4 1.339(4) . ?
N3 Cu1 1.999(3) 3 ?
N5 N6 1.357(5) . ?
